data_1512410
loop_
_publ_author_name
'Prasanta Kumar Bhaumik'
'Subrata Jana'
'Shouvik Chattopadhyay'

_publ_section_title
;
 Synthesis and characterization of square planar and square pyramidal
 copper(II) compounds with tridentate Schiff bases: Formation of a
 molecular zipper via H-bonding interaction
;
_journal_name_full
;
Inorganica Chimica Acta
;
_journal_page_first 167
_journal_page_last 177
_journal_paper_doi 10.1016/j.ica.2012.04.004
_journal_volume 390
_journal_year 2012
_chemical_formula_sum 'C13 H12 Cl2 Cu N2 O'
_chemical_formula_weight 346.70
_chemical_name_systematic
;
 ?
;
_space_group_IT_number 14
_symmetry_cell_setting monoclinic
_symmetry_space_group_name_Hall '-P 2yn'
_symmetry_space_group_name_H-M 'P 1 21/n 1'
_atom_sites_solution_hydrogens geom
_atom_sites_solution_primary direct
_atom_sites_solution_secondary difmap
_audit_creation_method SHELXL-97
_cell_angle_alpha 90.00
_cell_angle_beta 91.3840(10)
_cell_angle_gamma 90.00
_cell_formula_units_Z 4
_cell_length_a 7.99140(10)
_cell_length_b 18.2591(3)
_cell_length_c 9.5695(2)
_cell_measurement_temperature 293(2)
_cell_volume 1395.93(4)
_computing_structure_refinement 'SHELXL-97 (Sheldrick, 1997)'
_diffrn_ambient_temperature 293(2)
_diffrn_measured_fraction_theta_full 0.992
_diffrn_measured_fraction_theta_max 0.992
_diffrn_radiation_monochromator graphite
_diffrn_radiation_source 'fine-focus sealed tube'
_diffrn_radiation_type MoK\a
_diffrn_radiation_wavelength 0.71073
_diffrn_reflns_av_R_equivalents 0.0282
_diffrn_reflns_av_sigmaI/netI 0.0214
_diffrn_reflns_limit_h_max 10
_diffrn_reflns_limit_h_min -10
_diffrn_reflns_limit_k_max 23
_diffrn_reflns_limit_k_min -23
_diffrn_reflns_limit_l_max 12
_diffrn_reflns_limit_l_min -11
_diffrn_reflns_number 19489
_diffrn_reflns_theta_full 27.51
_diffrn_reflns_theta_max 27.51
_diffrn_reflns_theta_min 2.23
_exptl_absorpt_coefficient_mu 1.938
_exptl_absorpt_correction_T_max .909
_exptl_absorpt_correction_T_min .909
_exptl_absorpt_correction_type empirical
_exptl_crystal_density_diffrn 1.650
_exptl_crystal_density_method 'not measured'
_exptl_crystal_F_000 700
_exptl_crystal_size_max .2
_exptl_crystal_size_mid .2
_exptl_crystal_size_min .2
_refine_diff_density_max 0.341
_refine_diff_density_min -0.275
_refine_diff_density_rms 0.048
_refine_ls_extinction_method none
_refine_ls_goodness_of_fit_ref 0.979
_refine_ls_hydrogen_treatment mixed
_refine_ls_matrix_type full
_refine_ls_number_parameters 172
_refine_ls_number_reflns 3184
_refine_ls_number_restraints 0
_refine_ls_restrained_S_all 0.979
_refine_ls_R_factor_all 0.0379
_refine_ls_R_factor_gt 0.0279
_refine_ls_shift/su_max 0.001
_refine_ls_shift/su_mean 0.000
_refine_ls_structure_factor_coef Fsqd
_refine_ls_weighting_details 'calc w=1/[\s^2^(Fo^2^)+(0.0438P)^2^+0.4139P] where P=(Fo^2^+2Fc^2^)/3'
_refine_ls_weighting_scheme calc
_refine_ls_wR_factor_gt 0.0744
_refine_ls_wR_factor_ref 0.0797
_reflns_number_gt 2605
_reflns_number_total 3184
_reflns_threshold_expression >2sigma(I)
_cod_data_source_file ICA-2012-390-167-177-3.cif
_cod_data_source_block 3
_cod_original_sg_symbol_H-M P21/n
_cod_database_code 1512410

loop_
_symmetry_equiv_pos_as_xyz
'x, y, z'
'-x+1/2, y+1/2, -z+1/2'
'-x, -y, -z'
'x-1/2, -y-1/2, z-1/2'

loop_
_atom_site_label
_atom_site_type_symbol
_atom_site_fract_x
_atom_site_fract_y
_atom_site_fract_z
_atom_site_U_iso_or_equiv
_atom_site_adp_type
_atom_site_occupancy
_atom_site_symmetry_multiplicity
_atom_site_calc_flag
_atom_site_refinement_flags
Cu1 Cu 0.66790(3) 0.086638(13) -0.10613(3) 0.04236(10) Uani 1 1 d .
Cl1 Cl 0.90889(7) 0.15129(3) -0.16744(6) 0.05556(16) Uani 1 1 d .
Cl2 Cl 0.46890(9) 0.13470(4) -0.24203(7) 0.0701(2) Uani 1 1 d .
O1 O 0.6260(2) 0.16033(8) 0.07623(15) 0.0509(4) Uani 1 1 d .
N1 N 0.7528(2) 0.03162(8) 0.05910(17) 0.0374(4) Uani 1 1 d .
N2 N 0.6802(2) -0.01480(10) -0.19055(18) 0.0449(4) Uani 1 1 d .
C2 C 0.7036(3) 0.13658(11) 0.1968(2) 0.0415(4) Uani 1 1 d .
C10 C 0.7924(3) -0.13366(13) -0.1441(3) 0.0616(7) Uani 1 1 d .
H10 H 0.8451 -0.1661 -0.0824 0.074 Uiso 1 1 calc R
C7 C 0.7697(3) 0.06600(11) 0.1906(2) 0.0387(4) Uani 1 1 d .
C5 C 0.8471(4) 0.07396(16) 0.4323(3) 0.0640(7) Uani 1 1 d .
H5 H 0.8955 0.0533 0.5123 0.077 Uiso 1 1 calc R
C8 C 0.7879(3) -0.03569(11) 0.0368(2) 0.0434(5) Uani 1 1 d .
H8 H 0.8326 -0.0655 0.1071 0.052 Uiso 1 1 calc R
C3 C 0.7107(3) 0.17564(13) 0.3211(2) 0.0546(6) Uani 1 1 d .
H3 H 0.6684 0.2230 0.3252 0.066 Uiso 1 1 calc R
C9 C 0.7547(3) -0.06333(11) -0.1034(2) 0.0443(5) Uani 1 1 d .
C4 C 0.7810(3) 0.14344(15) 0.4376(3) 0.0609(7) Uani 1 1 d .
H4 H 0.7841 0.1690 0.5217 0.073 Uiso 1 1 calc R
C6 C 0.8420(3) 0.03490(13) 0.3094(2) 0.0547(6) Uani 1 1 d .
H6 H 0.8868 -0.0121 0.3060 0.066 Uiso 1 1 calc R
C1 C 0.5898(4) 0.23713(13) 0.0639(3) 0.0746(9) Uani 1 1 d .
H1A H 0.5356 0.2465 -0.0249 0.112 Uiso 1 1 calc R
H1B H 0.6923 0.2645 0.0708 0.112 Uiso 1 1 calc R
H1C H 0.5174 0.2517 0.1375 0.112 Uiso 1 1 calc R
C12 C 0.6760(4) -0.10606(17) -0.3674(3) 0.0721(8) Uani 1 1 d .
H12 H 0.6484 -0.1197 -0.4587 0.087 Uiso 1 1 calc R
C11 C 0.7502(4) -0.15475(16) -0.2783(3) 0.0755(9) Uani 1 1 d .
H11 H 0.7723 -0.2022 -0.3079 0.091 Uiso 1 1 calc R
C13 C 0.6418(3) -0.03568(15) -0.3207(3) 0.0604(6) Uani 1 1 d .
H13 H 0.5910 -0.0024 -0.3819 0.073 Uiso 1 1 calc R

loop_
_atom_site_aniso_label
_atom_site_aniso_U_11
_atom_site_aniso_U_22
_atom_site_aniso_U_33
_atom_site_aniso_U_23
_atom_site_aniso_U_13
_atom_site_aniso_U_12
Cu1 0.04610(17) 0.04163(15) 0.03901(17) 0.00650(10) -0.00590(11) 0.00142(10)
Cl1 0.0510(3) 0.0514(3) 0.0645(4) 0.0190(3) 0.0045(3) -0.0035(2)
Cl2 0.0646(4) 0.0842(5) 0.0604(4) 0.0128(3) -0.0201(3) 0.0148(3)
O1 0.0696(10) 0.0435(8) 0.0395(8) 0.0006(6) 0.0008(7) 0.0175(7)
N1 0.0403(9) 0.0362(8) 0.0359(9) 0.0043(7) 0.0012(7) -0.0012(6)
N2 0.0451(10) 0.0509(10) 0.0387(10) -0.0026(8) 0.0004(8) -0.0067(8)
C2 0.0438(11) 0.0446(11) 0.0362(11) 0.0024(9) 0.0029(8) -0.0038(8)
C10 0.0725(17) 0.0483(13) 0.0647(17) -0.0091(12) 0.0140(13) -0.0005(11)
C7 0.0407(11) 0.0416(10) 0.0339(10) 0.0018(8) 0.0003(8) -0.0036(8)
C5 0.0702(17) 0.0823(18) 0.0387(13) 0.0071(12) -0.0150(11) -0.0096(13)
C8 0.0488(12) 0.0390(10) 0.0423(12) 0.0057(9) 0.0009(9) 0.0036(8)
C3 0.0667(15) 0.0504(12) 0.0471(14) -0.0093(10) 0.0071(11) -0.0075(11)
C9 0.0454(12) 0.0424(10) 0.0455(12) -0.0010(9) 0.0068(9) -0.0036(9)
C4 0.0698(17) 0.0735(17) 0.0394(13) -0.0115(12) -0.0004(11) -0.0204(13)
C6 0.0635(15) 0.0564(13) 0.0437(13) 0.0064(11) -0.0114(10) -0.0004(11)
C1 0.119(2) 0.0454(13) 0.0598(17) 0.0085(12) 0.0154(16) 0.0291(14)
C12 0.0766(19) 0.088(2) 0.0520(16) -0.0270(15) 0.0096(14) -0.0202(16)
C11 0.089(2) 0.0613(16) 0.078(2) -0.0287(15) 0.0250(17) -0.0113(15)
C13 0.0589(15) 0.0777(17) 0.0446(14) -0.0059(12) 0.0004(11) -0.0117(12)

loop_
_atom_type_symbol
_atom_type_description
_atom_type_scat_dispersion_real
_atom_type_scat_dispersion_imag
_atom_type_scat_source
C C 0.0033 0.0016 'International Tables Vol C Tables 4.2.6.8 and 6.1.1.4'
H H 0.0000 0.0000 'International Tables Vol C Tables 4.2.6.8 and 6.1.1.4'
N N 0.0061 0.0033 'International Tables Vol C Tables 4.2.6.8 and 6.1.1.4'
O O 0.0106 0.0060 'International Tables Vol C Tables 4.2.6.8 and 6.1.1.4'
Cl Cl 0.1484 0.1585 'International Tables Vol C Tables 4.2.6.8 and 6.1.1.4'
Cu Cu 0.3201 1.2651 'International Tables Vol C Tables 4.2.6.8 and 6.1.1.4'

loop_
_geom_angle_atom_site_label_1
_geom_angle_atom_site_label_2
_geom_angle_atom_site_label_3
_geom_angle
N1 Cu1 N2 80.53(7)
N1 Cu1 Cl2 154.02(5)
N2 Cu1 Cl2 99.76(6)
N1 Cu1 O1 74.74(6)
N2 Cu1 O1 150.70(6)
Cl2 Cu1 O1 95.80(4)
N1 Cu1 Cl1 100.81(5)
N2 Cu1 Cl1 108.23(5)
Cl2 Cu1 Cl1 103.67(3)
O1 Cu1 Cl1 91.82(5)
C2 O1 C1 117.73(18)
C2 O1 Cu1 113.23(12)
C1 O1 Cu1 123.87(14)
C8 N1 C7 124.04(17)
C8 N1 Cu1 115.25(14)
C7 N1 Cu1 120.71(13)
C13 N2 C9 118.7(2)
C13 N2 Cu1 128.56(17)
C9 N2 Cu1 112.34(14)
O1 C2 C3 124.7(2)
O1 C2 C7 114.96(18)
C3 C2 C7 120.3(2)
C9 C10 C11 118.4(3)
C6 C7 C2 119.70(19)
C6 C7 N1 125.39(19)
C2 C7 N1 114.90(18)
C4 C5 C6 120.4(2)
N1 C8 C9 116.88(19)
C4 C3 C2 119.0(2)
N2 C9 C10 122.3(2)
N2 C9 C8 114.32(18)
C10 C9 C8 123.3(2)
C5 C4 C3 121.1(2)
C7 C6 C5 119.5(2)
C11 C12 C13 119.3(3)
C12 C11 C10 119.8(3)
N2 C13 C12 121.5(3)

loop_
_geom_bond_atom_site_label_1
_geom_bond_atom_site_label_2
_geom_bond_distance
Cu1 N1 1.9794(16)
Cu1 N2 2.0239(18)
Cu1 Cl2 2.2115(6)
Cu1 O1 2.2352(14)
Cu1 Cl1 2.3455(6)
O1 C2 1.367(3)
O1 C1 1.436(3)
N1 C8 1.280(2)
N1 C7 1.410(3)
N2 C13 1.332(3)
N2 C9 1.346(3)
C2 C3 1.387(3)
C2 C7 1.395(3)
C10 C9 1.377(3)
C10 C11 1.374(4)
C7 C6 1.384(3)
C5 C4 1.376(4)
C5 C6 1.375(4)
C8 C9 1.452(3)
C3 C4 1.369(4)
C12 C11 1.358(4)
C12 C13 1.390(4)
